data_7250693
loop_
_publ_author_name
'Shupletsov, Leonid'
'Schieck, Alina C.'
'Senkovska, Irena'
'Bon, Volodymyr'
'Kaskel, Stefan'

_publ_section_title
;
 The use of a dynamic solvent system as a novel approach to sustainable
 MOF crystallization
;
_journal_issue 34
_journal_name_full 'Green Chemistry'
_journal_page_first 10218
_journal_page_last 10233
_journal_paper_doi 10.1039/D5GC01029B
_journal_volume 27
_journal_year 2025
_chemical_formula_sum 'C12 H8 N4 O0.5 Zn'
_chemical_formula_weight 281.59
_chemical_name_systematic BUT-58
_space_group_crystal_system tetragonal
_space_group_IT_number 98
_space_group_name_Hall 'I 4bw 2bw'
_space_group_name_H-M_alt 'I 41 2 2'
_atom_sites_solution_hydrogens geom
_audit_creation_method SHELXL-2018/3
_audit_update_record
;
2025-02-23 deposited with the CCDC.	2025-07-16 downloaded from the CCDC.
;
_cell_angle_alpha 90
_cell_angle_beta 90
_cell_angle_gamma 90
_cell_formula_units_Z 8
_cell_length_a 16.3434(2)
_cell_length_b 16.3434(2)
_cell_length_c 12.5154(2)
_cell_measurement_reflns_used 17415
_cell_measurement_temperature 297(2)
_cell_measurement_theta_max 29.6060
_cell_measurement_theta_min 2.4970
_cell_volume 3342.95(8)
_computing_cell_refinement 'CrysAlisPro 1.171.42.95a (Rigaku OD, 2023)'
_computing_data_collection 'CrysAlisPro 1.171.42.95a (Rigaku OD, 2023)'
_computing_data_reduction 'CrysAlisPro 1.171.42.95a (Rigaku OD, 2023)'
_computing_structure_refinement 'SHELXL-2018/3 (Sheldrick, 2018)'
_computing_structure_solution 'SHELXT 2018/2 (Sheldrick, 2018)'
_diffrn_ambient_environment air
_diffrn_ambient_temperature 297(2)
_diffrn_detector 'Hybrid Pixel Array Detector'
_diffrn_detector_area_resol_mean 13.3333
_diffrn_detector_type 'Eiger2 1M'
_diffrn_measured_fraction_theta_full 0.998
_diffrn_measured_fraction_theta_max 0.938
_diffrn_measurement_device 'four-circle diffractometer'
_diffrn_measurement_device_type 'XtaLAB Synergy, Dualflex, Eiger2 1M'
_diffrn_radiation_monochromator mirror
_diffrn_radiation_probe x-ray
_diffrn_radiation_type 'Mo K\a'
_diffrn_radiation_wavelength 0.71073
_diffrn_reflns_av_R_equivalents 0.0319
_diffrn_reflns_av_unetI/netI 0.0139
_diffrn_reflns_Laue_measured_fraction_full 0.998
_diffrn_reflns_Laue_measured_fraction_max 0.938
_diffrn_reflns_limit_h_max 21
_diffrn_reflns_limit_h_min -22
_diffrn_reflns_limit_k_max 22
_diffrn_reflns_limit_k_min -21
_diffrn_reflns_limit_l_max 17
_diffrn_reflns_limit_l_min -16
_diffrn_reflns_number 22684
_diffrn_reflns_point_group_measured_fraction_full 0.999
_diffrn_reflns_point_group_measured_fraction_max 0.917
_diffrn_reflns_theta_full 25.242
_diffrn_reflns_theta_max 29.736
_diffrn_reflns_theta_min 2.492
_diffrn_source 'micro-focus sealed X-ray tube'
_diffrn_source_type 'PhotonJet (Mo) X-ray Source'
_exptl_absorpt_coefficient_mu 1.459
_exptl_absorpt_correction_T_max 1.00000
_exptl_absorpt_correction_T_min 0.81539
_exptl_absorpt_correction_type multi-scan
_exptl_absorpt_process_details
;
CrysAlisPro 1.171.42.95a (Rigaku Oxford Diffraction, 2023)
Empirical absorption correction using spherical harmonics,
implemented in SCALE3 ABSPACK scaling algorithm.
;
_exptl_crystal_colour colorless
_exptl_crystal_density_diffrn 1.119
_exptl_crystal_description block
_exptl_crystal_F_000 1136
_exptl_crystal_size_max 0.120
_exptl_crystal_size_mid 0.080
_exptl_crystal_size_min 0.080
_refine_diff_density_max 0.544
_refine_diff_density_min -0.291
_refine_diff_density_rms 0.113
_refine_ls_abs_structure_details
;
 Flack x determined using 826 quotients [(I+)-(I-)]/[(I+)+(I-)]
 (Parsons, Flack and Wagner, Acta Cryst. B69 (2013) 249-259).
;
_refine_ls_abs_structure_Flack -0.009(6)
_refine_ls_extinction_method none
_refine_ls_goodness_of_fit_ref 1.128
_refine_ls_hydrogen_treatment constr
_refine_ls_matrix_type full
_refine_ls_number_parameters 79
_refine_ls_number_reflns 2204
_refine_ls_number_restraints 0
_refine_ls_restrained_S_all 1.128
_refine_ls_R_factor_all 0.0339
_refine_ls_R_factor_gt 0.0320
_refine_ls_shift/su_max 0.001
_refine_ls_shift/su_mean 0.000
_refine_ls_structure_factor_coef Fsqd
_refine_ls_weighting_details 'w=1/[\s^2^(Fo^2^)+(0.0916P)^2^+0.0326P] where P=(Fo^2^+2Fc^2^)/3'
_refine_ls_weighting_scheme calc
_refine_ls_wR_factor_gt 0.1167
_refine_ls_wR_factor_ref 0.1179
_reflns_Friedel_coverage 0.697
_reflns_Friedel_fraction_full 1.000
_reflns_Friedel_fraction_max 0.889
_reflns_number_gt 2083
_reflns_number_total 2204
_reflns_threshold_expression 'I > 2\s(I)'
_cod_data_source_file d5gc01029b3.cif
_cod_data_source_block ACS4_16-BUT-1_auto
_cod_depositor_comments 'Adding full bibliography for 7250692--7250694.cif.'
_cod_original_cell_volume 3342.95(10)
_cod_original_formula_sum 'C12 H8 N4 O0.50 Zn'
_cod_database_code 7250693
_shelx_shelxl_version_number 2018/3
_shelx_space_group_comment
;
The symmetry employed for this shelxl refinement is uniquely defined
by the following loop, which should always be used as a source of
symmetry information in preference to the above space-group names.
They are only intended as comments.
;
_shelx_estimated_absorpt_t_min 0.844
_shelx_estimated_absorpt_t_max 0.892
_oxdiff_exptl_absorpt_empirical_full_min 0.871
_oxdiff_exptl_absorpt_empirical_full_max 1.242
_oxdiff_exptl_absorpt_empirical_details
;
Empirical correction (ABSPACK) includes:
- Absorption correction using spherical harmonics
- Frame scaling
;

loop_
_space_group_symop_operation_xyz
'x, y, z'
'-x+1/2, -y+1/2, z+1/2'
'-y, x+1/2, z+1/4'
'y+1/2, -x, z+3/4'
'-x+1/2, y, -z+3/4'
'x, -y+1/2, -z+1/4'
'y+1/2, x+1/2, -z+1/2'
'-y, -x, -z'
'x+1/2, y+1/2, z+1/2'
'-x+1, -y+1, z+1'
'-y+1/2, x+1, z+3/4'
'y+1, -x+1/2, z+5/4'
'-x+1, y+1/2, -z+5/4'
'x+1/2, -y+1, -z+3/4'
'y+1, x+1, -z+1'
'-y+1/2, -x+1/2, -z+1/2'

loop_
_atom_site_label
_atom_site_type_symbol
_atom_site_fract_x
_atom_site_fract_y
_atom_site_fract_z
_atom_site_U_iso_or_equiv
_atom_site_adp_type
_atom_site_occupancy
_atom_site_site_symmetry_order
_atom_site_calc_flag
_atom_site_refinement_flags_posn
_atom_site_refinement_flags_adp
_atom_site_refinement_flags_occupancy
_atom_site_disorder_assembly
_atom_site_disorder_group
Zn1 Zn 0.250000 0.67613(3) 0.875000 0.03128(19) Uani 1 2 d S T P . .
N5 N 0.26692(17) 0.61676(16) 0.7394(2) 0.0391(6) Uani 1 1 d . . . . .
N4 N 0.24117(18) 0.64734(17) 0.6448(2) 0.0380(6) Uani 1 1 d . . . . .
C6 C 0.3123(3) 0.5498(2) 0.7187(3) 0.0495(9) Uani 1 1 d . . . . .
H6 H 0.337200 0.517519 0.770609 0.059 Uiso 1 1 calc R U . . .
C3 C 0.2707(2) 0.5987(2) 0.5669(3) 0.0466(8) Uani 1 1 d . . . . .
H3 H 0.261501 0.606321 0.494274 0.056 Uiso 1 1 calc R U . . .
C2 C 0.3169(2) 0.5354(2) 0.6102(3) 0.0451(7) Uani 1 1 d . . . . .
C7 C 0.3655(2) 0.4732(2) 0.5538(3) 0.0481(8) Uani 1 1 d . . . . .
C9 C 0.4175(4) 0.4208(4) 0.6093(3) 0.0802(16) Uani 1 1 d . . . . .
H9 H 0.415470 0.420324 0.683539 0.096 Uiso 1 1 calc R U . . .
C8 C 0.4722(4) 0.3693(3) 0.5581(4) 0.0763(17) Uani 1 1 d . . . . .
H8 H 0.508188 0.337347 0.597795 0.092 Uiso 1 1 calc R U . . .
O1 O 0.500000 0.500000 1.000000 0.50(2) Uiso 1 4 d S . P . .

loop_
_atom_site_aniso_label
_atom_site_aniso_U_11
_atom_site_aniso_U_22
_atom_site_aniso_U_33
_atom_site_aniso_U_23
_atom_site_aniso_U_13
_atom_site_aniso_U_12
Zn1 0.0340(3) 0.0370(3) 0.0228(3) 0.000 0.00429(18) 0.000
N5 0.0479(16) 0.0410(13) 0.0284(11) -0.0042(10) 0.0051(10) 0.0095(11)
N4 0.0459(14) 0.0393(12) 0.0288(13) -0.0050(10) 0.0031(10) 0.0054(12)
C6 0.059(2) 0.053(2) 0.0372(17) -0.0012(15) 0.0062(16) 0.0207(17)
C3 0.059(2) 0.0494(18) 0.0315(15) -0.0125(14) 0.0041(14) 0.0094(15)
C2 0.0521(17) 0.0446(16) 0.0385(17) -0.0082(13) 0.0137(15) 0.0084(14)
C7 0.0518(19) 0.0488(19) 0.0437(18) -0.0113(15) 0.0097(16) 0.0132(16)
C9 0.119(4) 0.083(3) 0.0384(19) 0.005(2) 0.021(2) 0.059(3)
C8 0.099(4) 0.085(3) 0.045(2) 0.003(2) 0.021(2) 0.053(3)

loop_
_atom_type_symbol
_atom_type_description
_atom_type_scat_dispersion_real
_atom_type_scat_dispersion_imag
_atom_type_scat_source
C C 0.0033 0.0016 'International Tables Vol C Tables 4.2.6.8 and 6.1.1.4'
H H 0.0000 0.0000 'International Tables Vol C Tables 4.2.6.8 and 6.1.1.4'
N N 0.0061 0.0033 'International Tables Vol C Tables 4.2.6.8 and 6.1.1.4'
Zn Zn 0.2839 1.4301 'International Tables Vol C Tables 4.2.6.8 and 6.1.1.4'
O O 0.0106 0.0060 'International Tables Vol C Tables 4.2.6.8 and 6.1.1.4'

loop_
_geom_angle_atom_site_label_1
_geom_angle_atom_site_label_2
_geom_angle_atom_site_label_3
_geom_angle
_geom_angle_site_symmetry_1
_geom_angle_site_symmetry_3
_geom_angle_publ_flag
N5 Zn1 N5 121.11(17) . 5_556 ?
N5 Zn1 N4 104.49(11) . 3_655 ?
N5 Zn1 N4 105.78(11) 5_556 3_655 ?
N5 Zn1 N4 105.78(11) . 7_456 ?
N5 Zn1 N4 104.49(11) 5_556 7_456 ?
N4 Zn1 N4 115.85(17) 3_655 7_456 ?
N4 N5 C6 107.7(3) . . ?
N4 N5 Zn1 121.81(19) . . ?
C6 N5 Zn1 129.9(3) . . ?
C3 N4 N5 107.7(3) . . ?
C3 N4 Zn1 126.5(2) . 4_464 ?
N5 N4 Zn1 125.71(18) . 4_464 ?
N5 C6 C2 110.9(3) . . ?
N4 C3 C2 110.6(3) . . ?
C6 C2 C3 103.2(3) . . ?
C6 C2 C7 128.2(4) . . ?
C3 C2 C7 128.3(3) . . ?
C9 C7 C8 117.7(4) . 15_445 ?
C9 C7 C2 121.1(4) . . ?
C8 C7 C2 120.7(4) 15_445 . ?
C8 C9 C7 122.5(3) . . ?
C9 C8 C7 119.7(4) . 15_445 ?

loop_
_geom_bond_atom_site_label_1
_geom_bond_atom_site_label_2
_geom_bond_distance
_geom_bond_site_symmetry_2
_geom_bond_publ_flag
Zn1 N5 1.974(3) . ?
Zn1 N5 1.974(3) 5_556 ?
Zn1 N4 2.002(3) 3_655 ?
Zn1 N4 2.002(3) 7_456 ?
N5 N4 1.352(4) . ?
N5 C6 1.348(4) . ?
N4 C3 1.348(4) . ?
C6 C2 1.380(5) . ?
C3 C2 1.390(5) . ?
C2 C7 1.471(5) . ?
C7 C9 1.392(6) . ?
C7 C8 1.402(5) 15_445 ?
C9 C8 1.385(6) . ?
